data_1554899
loop_
_publ_author_name
'Zhao, Nan'
'Xie, Shengling'
'Tian, Peilin'
'Tong, Rongbiao'
'Ning, Chengqing'
'Xu, Jing'

_publ_section_title
;
 Asymmetric total synthesis of (+)-astellatol and (&#x2212;)-astellatene
;
_journal_issue 12
_journal_name_full 'Organic Chemistry Frontiers'
_journal_page_first 2014
_journal_paper_doi 10.1039/C9QO00384C
_journal_volume 6
_journal_year 2019
_chemical_absolute_configuration rmad
_chemical_formula_moiety 'C24 H36 O3'
_chemical_formula_sum 'C24 H36 O3'
_chemical_formula_weight 372.53
_space_group_crystal_system orthorhombic
_space_group_IT_number 19
_space_group_name_Hall 'P 2ac 2ab'
_space_group_name_H-M_alt 'P 21 21 21'
_atom_sites_solution_hydrogens geom
_atom_sites_solution_primary direct
_audit_creation_date 2017-05-11
_audit_creation_method
;
Olex2 1.2
(compiled 2017.01.04 svn.r3372 for OlexSys, GUI svn.r5335)
;
_audit_update_record
;
2019-03-16 deposited with the CCDC.	2019-05-01 downloaded from the CCDC.
;
_cell_angle_alpha 90
_cell_angle_beta 90
_cell_angle_gamma 90
_cell_formula_units_Z 4
_cell_length_a 8.9194(8)
_cell_length_b 12.8315(12)
_cell_length_c 18.5057(18)
_cell_measurement_reflns_used 7516
_cell_measurement_temperature 293(2)
_cell_measurement_theta_max 70.10
_cell_measurement_theta_min 4.96
_cell_volume 2118.0(3)
_computing_cell_refinement 'SAINT v8.37A (Bruker, 2015)'
_computing_data_reduction 'SAINT v8.37A (Bruker, 2015)'
_computing_molecular_graphics 'Olex2 (Dolomanov et al., 2009)'
_computing_publication_material 'Olex2 (Dolomanov et al., 2009)'
_computing_structure_refinement 'ShelXL (Sheldrick, 2015)'
_computing_structure_solution 'ShelXS (Sheldrick, 2008)'
_diffrn_ambient_temperature 293.15
_diffrn_measured_fraction_theta_full 0.981
_diffrn_measured_fraction_theta_max 0.980
_diffrn_measurement_device_type 'Bruker APEX-II CCD'
_diffrn_measurement_method '\f and \w scans'
_diffrn_radiation_type CuK\a
_diffrn_radiation_wavelength 1.54184
_diffrn_reflns_av_R_equivalents 0.0398
_diffrn_reflns_av_unetI/netI 0.0401
_diffrn_reflns_Laue_measured_fraction_full 0.981
_diffrn_reflns_Laue_measured_fraction_max 0.980
_diffrn_reflns_limit_h_max 10
_diffrn_reflns_limit_h_min -10
_diffrn_reflns_limit_k_max 15
_diffrn_reflns_limit_k_min -15
_diffrn_reflns_limit_l_max 22
_diffrn_reflns_limit_l_min -22
_diffrn_reflns_number 11725
_diffrn_reflns_point_group_measured_fraction_full 0.966
_diffrn_reflns_point_group_measured_fraction_max 0.963
_diffrn_reflns_theta_full 67.684
_diffrn_reflns_theta_max 70.136
_diffrn_reflns_theta_min 4.193
_diffrn_standards_number 0
_exptl_absorpt_coefficient_mu 0.584
_exptl_absorpt_correction_T_max 0.7533
_exptl_absorpt_correction_T_min 0.5138
_exptl_absorpt_correction_type multi-scan
_exptl_absorpt_process_details
'SADABS-2016/2 (Bruker,2016/2) was used for absorption correction. wR2(int) was 0.1266 before and 0.0739 after correction. The Ratio of minimum to maximum transmission is 0.6821. The \l/2 correction factor is Not present.'
_exptl_crystal_colour colourless
_exptl_crystal_colour_primary colourless
_exptl_crystal_density_diffrn 1.168
_exptl_crystal_description block
_exptl_crystal_F_000 816
_exptl_crystal_recrystallization_method 'Re-crystallisation from solvent'
_exptl_crystal_size_max 0.3
_exptl_crystal_size_mid 0.18
_exptl_crystal_size_min 0.15
_refine_diff_density_max 0.398
_refine_diff_density_min -0.219
_refine_diff_density_rms 0.043
_refine_ls_abs_structure_details
;
 Flack x determined using 1279 quotients [(I+)-(I-)]/[(I+)+(I-)]
 (Parsons and Flack (2004), Acta Cryst. A60, s61).
;
_refine_ls_abs_structure_Flack 0.10(16)
_refine_ls_extinction_method none
_refine_ls_goodness_of_fit_ref 1.069
_refine_ls_hydrogen_treatment constr
_refine_ls_matrix_type full
_refine_ls_number_parameters 249
_refine_ls_number_reflns 3872
_refine_ls_number_restraints 0
_refine_ls_restrained_S_all 1.069
_refine_ls_R_factor_all 0.0724
_refine_ls_R_factor_gt 0.0659
_refine_ls_shift/su_max 0.005
_refine_ls_shift/su_mean 0.001
_refine_ls_structure_factor_coef Fsqd
_refine_ls_weighting_details 'w=1/[\s^2^(Fo^2^)+(0.0831P)^2^+0.7133P] where P=(Fo^2^+2Fc^2^)/3'
_refine_ls_weighting_scheme calc
_refine_ls_wR_factor_gt 0.1672
_refine_ls_wR_factor_ref 0.1734
_reflns_Friedel_coverage 0.718
_reflns_Friedel_fraction_full 0.947
_reflns_Friedel_fraction_max 0.940
_reflns_number_gt 3438
_reflns_number_total 3872
_reflns_threshold_expression 'I > 2\s(I)'
_cod_data_source_file c9qo00384c2.cif
_cod_data_source_block cu_d8v17002_0m
_cod_database_code 1554899
_shelxl_version_number 2013-4
_shelx_space_group_comment
;
The symmetry employed for this shelxl refinement is uniquely defined
by the following loop, which should always be used as a source of
symmetry information in preference to the above space-group names.
They are only intended as comments.
;
_shelx_estimated_absorpt_t_max 0.917
_shelx_estimated_absorpt_t_min 0.844
_olex2_refinement_description
;
1. Fixed Uiso
 At 1.2 times of:
  All C(H) groups, All C(H,H) groups
 At 1.5 times of:
  All C(H,H,H) groups
2.a Ternary CH refined with riding coordinates:
 C5(H5), C6(H6), C10(H10), C13(H13), C16(H16), C17(H17), C18(H18)
2.b Secondary CH2 refined with riding coordinates:
 C2(H2A,H2B), C4(H4A,H4B), C7(H7A,H7B), C8(H8A,H8B), C11(H11A,H11B), C12(H12A,
 H12B), C15(H15A,H15B)
2.c Idealised Me refined as rotating group:
 C19(H19A,H19B,H19C), C20(H20A,H20B,H20C), C21(H21A,H21B,H21C), C22(H22A,H22B,
 H22C), C24(H24A,H24B,H24C)
;
_olex2_submission_special_instructions 'No special instructions were received'

loop_
_space_group_symop_operation_xyz
'x, y, z'
'x+1/2, -y+1/2, -z'
'-x, y+1/2, -z+1/2'
'-x+1/2, -y, z+1/2'

loop_
_atom_site_label
_atom_site_type_symbol
_atom_site_fract_x
_atom_site_fract_y
_atom_site_fract_z
_atom_site_U_iso_or_equiv
_atom_site_adp_type
_atom_site_occupancy
_atom_site_site_symmetry_order
_atom_site_calc_flag
_atom_site_refinement_flags_posn
O1 O 0.4825(6) 0.1796(3) 0.5188(2) 0.0931(13) Uani 1 1 d .
O2 O 0.2749(3) 0.6688(2) 0.60889(16) 0.0570(7) Uani 1 1 d .
O3 O 0.1046(5) 0.7571(3) 0.67146(19) 0.0838(11) Uani 1 1 d .
C1 C 0.5114(5) 0.2721(4) 0.5222(3) 0.0636(12) Uani 1 1 d .
C2 C 0.5650(5) 0.3380(4) 0.4612(2) 0.0627(11) Uani 1 1 d .
H2A H 0.5168 0.3176 0.4164 0.075 Uiso 1 1 calc R
H2B H 0.6727 0.3316 0.4554 0.075 Uiso 1 1 calc R
C3 C 0.5223(5) 0.4495(3) 0.4815(2) 0.0515(9) Uani 1 1 d .
C4 C 0.3565(5) 0.4695(3) 0.4636(2) 0.0499(9) Uani 1 1 d .
H4A H 0.2984 0.4105 0.4807 0.060 Uiso 1 1 calc R
H4B H 0.3459 0.4721 0.4115 0.060 Uiso 1 1 calc R
C5 C 0.2881(4) 0.5695(3) 0.4955(2) 0.0465(8) Uani 1 1 d .
H5 H 0.3510 0.6280 0.4799 0.056 Uiso 1 1 calc R
C6 C 0.1313(5) 0.5841(3) 0.4603(2) 0.0513(9) Uani 1 1 d .
H6 H 0.0862 0.5148 0.4556 0.062 Uiso 1 1 calc R
C7 C 0.0184(5) 0.6530(4) 0.4996(2) 0.0610(11) Uani 1 1 d .
H7A H 0.0692 0.7158 0.5154 0.073 Uiso 1 1 calc R
H7B H -0.0588 0.6737 0.4656 0.073 Uiso 1 1 calc R
C8 C -0.0567(5) 0.6029(4) 0.5647(2) 0.0651(12) Uani 1 1 d .
H8A H -0.1026 0.5380 0.5495 0.078 Uiso 1 1 calc R
H8B H -0.1363 0.6486 0.5813 0.078 Uiso 1 1 calc R
C9 C 0.0488(5) 0.5802(3) 0.6287(2) 0.0528(10) Uani 1 1 d .
C10 C -0.0346(5) 0.5387(4) 0.6957(2) 0.0666(12) Uani 1 1 d .
H10 H -0.0973 0.4806 0.6794 0.080 Uiso 1 1 calc R
C11 C 0.0917(6) 0.4921(5) 0.7410(3) 0.0740(14) Uani 1 1 d .
H11A H 0.1426 0.5459 0.7684 0.089 Uiso 1 1 calc R
H11B H 0.0529 0.4402 0.7742 0.089 Uiso 1 1 calc R
C12 C 0.1975(6) 0.4425(4) 0.6866(2) 0.0628(12) Uani 1 1 d .
H12A H 0.1766 0.3686 0.6821 0.075 Uiso 1 1 calc R
H12B H 0.3007 0.4510 0.7021 0.075 Uiso 1 1 calc R
C13 C 0.1716(4) 0.4986(3) 0.6126(2) 0.0482(8) Uani 1 1 d .
H13 H 0.1342 0.4483 0.5770 0.058 Uiso 1 1 calc R
C14 C 0.2981(5) 0.5633(3) 0.5789(2) 0.0465(9) Uani 1 1 d .
C15 C 0.4614(5) 0.5408(3) 0.6007(2) 0.0521(9) Uani 1 1 d .
H15A H 0.5201 0.6028 0.5907 0.063 Uiso 1 1 calc R
H15B H 0.4639 0.5297 0.6525 0.063 Uiso 1 1 calc R
C16 C 0.5390(5) 0.4483(3) 0.5645(2) 0.0525(9) Uani 1 1 d .
H16 H 0.6463 0.4547 0.5750 0.063 Uiso 1 1 calc R
C17 C 0.4909(5) 0.3384(3) 0.5889(2) 0.0546(10) Uani 1 1 d .
H17 H 0.3835 0.3407 0.6000 0.065 Uiso 1 1 calc R
C18 C 0.5748(6) 0.3008(4) 0.6582(3) 0.0718(13) Uani 1 1 d .
H18 H 0.5741 0.3582 0.6931 0.086 Uiso 1 1 calc R
C19 C 0.4927(9) 0.2078(6) 0.6924(4) 0.132(3) Uani 1 1 d .
H19A H 0.4910 0.1508 0.6589 0.198 Uiso 1 1 calc GR
H19B H 0.3918 0.2277 0.7041 0.198 Uiso 1 1 calc GR
H19C H 0.5440 0.1870 0.7357 0.198 Uiso 1 1 calc GR
C20 C 0.7324(7) 0.2724(5) 0.6443(3) 0.0907(18) Uani 1 1 d .
H20A H 0.7854 0.2676 0.6893 0.136 Uiso 1 1 calc GR
H20B H 0.7784 0.3247 0.6145 0.136 Uiso 1 1 calc GR
H20C H 0.7362 0.2063 0.6200 0.136 Uiso 1 1 calc GR
C21 C 0.6246(5) 0.5300(4) 0.4448(2) 0.0666(12) Uani 1 1 d .
H21A H 0.7273 0.5091 0.4503 0.100 Uiso 1 1 calc GR
H21B H 0.6100 0.5969 0.4668 0.100 Uiso 1 1 calc GR
H21C H 0.6003 0.5340 0.3943 0.100 Uiso 1 1 calc GR
C22 C 0.1509(6) 0.6279(5) 0.3834(3) 0.0768(15) Uani 1 1 d .
H22A H 0.0543 0.6359 0.3611 0.115 Uiso 1 1 calc GR
H22B H 0.2106 0.5807 0.3553 0.115 Uiso 1 1 calc GR
H22C H 0.1999 0.6944 0.3858 0.115 Uiso 1 1 calc GR
C23 C 0.1391(6) 0.6777(4) 0.6414(2) 0.0592(11) Uani 1 1 d .
C24 C -0.1378(8) 0.6147(6) 0.7362(4) 0.108(2) Uani 1 1 d .
H24A H -0.1854 0.5791 0.7756 0.162 Uiso 1 1 calc GR
H24B H -0.2128 0.6407 0.7037 0.162 Uiso 1 1 calc GR
H24C H -0.0796 0.6718 0.7545 0.162 Uiso 1 1 calc GR

loop_
_atom_site_aniso_label
_atom_site_aniso_U_11
_atom_site_aniso_U_22
_atom_site_aniso_U_33
_atom_site_aniso_U_23
_atom_site_aniso_U_13
_atom_site_aniso_U_12
O1 0.120(3) 0.057(2) 0.103(3) -0.009(2) 0.003(3) 0.004(2)
O2 0.0692(17) 0.0460(15) 0.0558(16) -0.0098(14) -0.0068(14) 0.0012(13)
O3 0.116(3) 0.065(2) 0.070(2) -0.0202(18) 0.001(2) 0.020(2)
C1 0.054(2) 0.063(3) 0.074(3) -0.002(2) -0.003(2) 0.013(2)
C2 0.060(2) 0.068(3) 0.060(2) -0.007(2) 0.003(2) 0.011(2)
C3 0.051(2) 0.055(2) 0.048(2) 0.0017(18) 0.0029(16) -0.0015(18)
C4 0.056(2) 0.054(2) 0.0403(18) -0.0040(18) -0.0041(16) 0.0007(17)
C5 0.050(2) 0.048(2) 0.0410(18) 0.0024(17) -0.0057(15) -0.0029(17)
C6 0.058(2) 0.053(2) 0.0425(18) 0.0011(18) -0.0093(17) 0.0059(18)
C7 0.072(3) 0.062(3) 0.049(2) -0.001(2) -0.012(2) 0.019(2)
C8 0.058(2) 0.083(3) 0.054(2) 0.002(2) -0.009(2) 0.019(2)
C9 0.055(2) 0.062(2) 0.0411(18) -0.0060(19) -0.0039(16) 0.0096(19)
C10 0.060(3) 0.085(3) 0.055(2) 0.003(2) 0.0074(19) 0.012(2)
C11 0.077(3) 0.092(4) 0.052(2) 0.009(3) 0.009(2) 0.019(3)
C12 0.067(3) 0.069(3) 0.053(2) 0.012(2) 0.009(2) 0.012(2)
C13 0.054(2) 0.049(2) 0.0422(19) -0.0036(17) -0.0017(16) 0.0044(17)
C14 0.054(2) 0.0398(19) 0.0455(19) -0.0057(16) -0.0048(16) 0.0016(17)
C15 0.053(2) 0.057(2) 0.0471(19) 0.0026(19) -0.0062(16) -0.0089(18)
C16 0.051(2) 0.059(2) 0.047(2) 0.0088(19) -0.0036(16) -0.0010(18)
C17 0.048(2) 0.059(2) 0.057(2) 0.008(2) 0.0038(17) 0.0033(19)
C18 0.078(3) 0.075(3) 0.063(3) 0.023(2) 0.004(2) 0.011(3)
C19 0.129(6) 0.132(6) 0.136(6) 0.091(5) 0.016(5) 0.003(5)
C20 0.085(4) 0.102(4) 0.085(4) 0.011(4) -0.009(3) 0.022(3)
C21 0.060(2) 0.082(3) 0.058(2) 0.018(2) 0.006(2) -0.007(2)
C22 0.080(3) 0.100(4) 0.050(2) 0.017(3) -0.004(2) 0.020(3)
C23 0.075(3) 0.058(3) 0.045(2) -0.007(2) -0.0083(19) 0.016(2)
C24 0.101(5) 0.144(6) 0.078(4) 0.011(4) 0.029(3) 0.057(5)

loop_
_atom_type_symbol
_atom_type_description
_atom_type_scat_dispersion_real
_atom_type_scat_dispersion_imag
_atom_type_scat_source
C C 0.0181 0.0091 'International Tables Vol C Tables 4.2.6.8 and 6.1.1.4'
H H 0.0000 0.0000 'International Tables Vol C Tables 4.2.6.8 and 6.1.1.4'
O O 0.0492 0.0322 'International Tables Vol C Tables 4.2.6.8 and 6.1.1.4'

loop_
_geom_angle_atom_site_label_1
_geom_angle_atom_site_label_2
_geom_angle_atom_site_label_3
_geom_angle
C23 O2 C14 111.6(3)
O1 C1 C2 125.7(5)
O1 C1 C17 124.5(5)
C2 C1 C17 109.8(4)
C1 C2 H2A 110.7
C1 C2 H2B 110.7
C1 C2 C3 105.4(4)
H2A C2 H2B 108.8
C3 C2 H2A 110.7
C3 C2 H2B 110.7
C2 C3 C4 110.0(4)
C2 C3 C16 102.2(3)
C2 C3 C21 111.8(4)
C4 C3 C16 108.0(3)
C21 C3 C4 111.4(4)
C21 C3 C16 113.0(4)
C3 C4 H4A 108.3
C3 C4 H4B 108.3
C3 C4 C5 116.0(3)
H4A C4 H4B 107.4
C5 C4 H4A 108.3
C5 C4 H4B 108.3
C4 C5 H5 107.4
C4 C5 C6 107.3(3)
C4 C5 C14 108.5(3)
C6 C5 H5 107.4
C14 C5 H5 107.4
C14 C5 C6 118.4(3)
C5 C6 H6 107.3
C7 C6 C5 117.7(3)
C7 C6 H6 107.3
C7 C6 C22 107.7(4)
C22 C6 C5 109.2(4)
C22 C6 H6 107.3
C6 C7 H7A 108.5
C6 C7 H7B 108.5
H7A C7 H7B 107.5
C8 C7 C6 115.1(4)
C8 C7 H7A 108.5
C8 C7 H7B 108.5
C7 C8 H8A 108.6
C7 C8 H8B 108.6
C7 C8 C9 114.8(4)
H8A C8 H8B 107.5
C9 C8 H8A 108.6
C9 C8 H8B 108.6
C8 C9 C10 112.9(4)
C8 C9 C13 114.4(3)
C10 C9 C13 105.3(3)
C23 C9 C8 106.8(4)
C23 C9 C10 114.8(4)
C23 C9 C13 102.4(3)
C9 C10 H10 106.9
C11 C10 C9 102.7(4)
C11 C10 H10 106.9
C11 C10 C24 115.1(4)
C24 C10 C9 117.5(5)
C24 C10 H10 106.9
C10 C11 H11A 110.7
C10 C11 H11B 110.7
H11A C11 H11B 108.8
C12 C11 C10 105.0(4)
C12 C11 H11A 110.7
C12 C11 H11B 110.7
C11 C12 H12A 110.3
C11 C12 H12B 110.3
C11 C12 C13 107.1(4)
H12A C12 H12B 108.5
C13 C12 H12A 110.3
C13 C12 H12B 110.3
C9 C13 C12 104.4(3)
C9 C13 H13 109.5
C12 C13 H13 109.5
C14 C13 C9 103.5(3)
C14 C13 C12 119.7(4)
C14 C13 H13 109.5
O2 C14 C5 108.6(3)
O2 C14 C13 103.9(3)
O2 C14 C15 101.9(3)
C13 C14 C5 113.0(3)
C13 C14 C15 119.3(3)
C15 C14 C5 109.0(3)
C14 C15 H15A 108.0
C14 C15 H15B 108.0
H15A C15 H15B 107.2
C16 C15 C14 117.4(3)
C16 C15 H15A 108.0
C16 C15 H15B 108.0
C3 C16 H16 106.9
C15 C16 C3 112.6(3)
C15 C16 H16 106.9
C15 C16 C17 117.1(3)
C17 C16 C3 105.9(3)
C17 C16 H16 106.9
C1 C17 C16 104.0(3)
C1 C17 H17 107.8
C1 C17 C18 116.0(4)
C16 C17 H17 107.8
C16 C17 C18 112.9(4)
C18 C17 H17 107.8
C17 C18 H18 107.9
C19 C18 C17 110.5(5)
C19 C18 H18 107.9
C20 C18 C17 113.0(4)
C20 C18 H18 107.9
C20 C18 C19 109.5(5)
C18 C19 H19A 109.5
C18 C19 H19B 109.5
C18 C19 H19C 109.5
H19A C19 H19B 109.5
H19A C19 H19C 109.5
H19B C19 H19C 109.5
C18 C20 H20A 109.5
C18 C20 H20B 109.5
C18 C20 H20C 109.5
H20A C20 H20B 109.5
H20A C20 H20C 109.5
H20B C20 H20C 109.5
C3 C21 H21A 109.5
C3 C21 H21B 109.5
C3 C21 H21C 109.5
H21A C21 H21B 109.5
H21A C21 H21C 109.5
H21B C21 H21C 109.5
C6 C22 H22A 109.5
C6 C22 H22B 109.5
C6 C22 H22C 109.5
H22A C22 H22B 109.5
H22A C22 H22C 109.5
H22B C22 H22C 109.5
O2 C23 C9 109.8(3)
O3 C23 O2 120.4(5)
O3 C23 C9 129.8(5)
C10 C24 H24A 109.5
C10 C24 H24B 109.5
C10 C24 H24C 109.5
H24A C24 H24B 109.5
H24A C24 H24C 109.5
H24B C24 H24C 109.5

loop_
_geom_bond_atom_site_label_1
_geom_bond_atom_site_label_2
_geom_bond_distance
O1 C1 1.216(6)
O2 C14 1.477(5)
O2 C23 1.357(6)
O3 C23 1.201(5)
C1 C2 1.489(7)
C1 C17 1.511(6)
C2 H2A 0.9700
C2 H2B 0.9700
C2 C3 1.529(6)
C3 C4 1.536(6)
C3 C16 1.543(5)
C3 C21 1.536(6)
C4 H4A 0.9700
C4 H4B 0.9700
C4 C5 1.538(6)
C5 H5 0.9800
C5 C6 1.554(5)
C5 C14 1.549(5)
C6 H6 0.9800
C6 C7 1.525(6)
C6 C22 1.540(6)
C7 H7A 0.9700
C7 H7B 0.9700
C7 C8 1.521(7)
C8 H8A 0.9700
C8 H8B 0.9700
C8 C9 1.540(6)
C9 C10 1.541(6)
C9 C13 1.544(5)
C9 C23 1.506(6)
C10 H10 0.9800
C10 C11 1.526(7)
C10 C24 1.535(7)
C11 H11A 0.9700
C11 H11B 0.9700
C11 C12 1.519(6)
C12 H12A 0.9700
C12 H12B 0.9700
C12 C13 1.565(6)
C13 H13 0.9800
C13 C14 1.533(6)
C14 C15 1.538(5)
C15 H15A 0.9700
C15 H15B 0.9700
C15 C16 1.529(6)
C16 H16 0.9800
C16 C17 1.542(6)
C17 H17 0.9800
C17 C18 1.561(6)
C18 H18 0.9800
C18 C19 1.537(8)
C18 C20 1.475(8)
C19 H19A 0.9600
C19 H19B 0.9600
C19 H19C 0.9600
C20 H20A 0.9600
C20 H20B 0.9600
C20 H20C 0.9600
C21 H21A 0.9600
C21 H21B 0.9600
C21 H21C 0.9600
C22 H22A 0.9600
C22 H22B 0.9600
C22 H22C 0.9600
C24 H24A 0.9600
C24 H24B 0.9600
C24 H24C 0.9600

loop_
_geom_torsion_atom_site_label_1
_geom_torsion_atom_site_label_2
_geom_torsion_atom_site_label_3
_geom_torsion_atom_site_label_4
_geom_torsion
O1 C1 C2 C3 156.7(5)
O1 C1 C17 C16 -178.6(5)
O1 C1 C17 C18 56.7(6)
O2 C14 C15 C16 -166.4(3)
C1 C2 C3 C4 -81.0(4)
C1 C2 C3 C16 33.6(4)
C1 C2 C3 C21 154.7(4)
C1 C17 C18 C19 -76.5(6)
C1 C17 C18 C20 46.6(7)
C2 C1 C17 C16 -1.2(5)
C2 C1 C17 C18 -125.9(4)
C2 C3 C4 C5 167.5(3)
C2 C3 C16 C15 -163.8(3)
C2 C3 C16 C17 -34.7(4)
C3 C4 C5 C6 170.3(3)
C3 C4 C5 C14 -60.7(4)
C3 C16 C17 C1 22.5(4)
C3 C16 C17 C18 149.1(4)
C4 C3 C16 C15 -47.8(5)
C4 C3 C16 C17 81.4(4)
C4 C5 C6 C7 159.2(4)
C4 C5 C6 C22 -77.7(4)
C4 C5 C14 O2 163.6(3)
C4 C5 C14 C13 -81.6(4)
C4 C5 C14 C15 53.4(4)
C5 C6 C7 C8 -76.8(5)
C5 C14 C15 C16 -51.7(4)
C6 C5 C14 O2 -73.9(4)
C6 C5 C14 C13 40.9(5)
C6 C5 C14 C15 175.9(3)
C6 C7 C8 C9 66.7(5)
C7 C8 C9 C10 174.9(4)
C7 C8 C9 C13 -64.7(5)
C7 C8 C9 C23 47.7(5)
C8 C9 C10 C11 163.5(4)
C8 C9 C10 C24 -69.1(6)
C8 C9 C13 C12 -148.0(4)
C8 C9 C13 C14 86.0(4)
C8 C9 C23 O2 -97.9(4)
C8 C9 C23 O3 78.6(6)
C9 C10 C11 C12 -37.7(5)
C9 C13 C14 O2 25.9(4)
C9 C13 C14 C5 -91.7(4)
C9 C13 C14 C15 138.4(3)
C10 C9 C13 C12 -23.4(4)
C10 C9 C13 C14 -149.4(3)
C10 C9 C23 O2 136.2(4)
C10 C9 C23 O3 -47.3(6)
C10 C11 C12 C13 23.4(6)
C11 C12 C13 C9 0.1(5)
C11 C12 C13 C14 115.2(5)
C12 C13 C14 O2 -89.7(4)
C12 C13 C14 C5 152.8(4)
C12 C13 C14 C15 22.8(5)
C13 C9 C10 C11 38.0(5)
C13 C9 C10 C24 165.4(5)
C13 C9 C23 O2 22.6(4)
C13 C9 C23 O3 -160.8(5)
C13 C14 C15 C16 80.0(4)
C14 O2 C23 O3 176.7(4)
C14 O2 C23 C9 -6.4(4)
C14 C5 C6 C7 36.1(5)
C14 C5 C6 C22 159.3(4)
C14 C15 C16 C3 49.7(5)
C14 C15 C16 C17 -73.5(4)
C15 C16 C17 C1 149.0(3)
C15 C16 C17 C18 -84.4(4)
C16 C3 C4 C5 56.7(5)
C16 C17 C18 C19 163.5(5)
C16 C17 C18 C20 -73.4(6)
C17 C1 C2 C3 -20.7(5)
C21 C3 C4 C5 -67.9(5)
C21 C3 C16 C15 75.8(5)
C21 C3 C16 C17 -155.0(4)
C22 C6 C7 C8 159.3(4)
C23 O2 C14 C5 107.7(4)
C23 O2 C14 C13 -12.8(4)
C23 O2 C14 C15 -137.4(3)
C23 C9 C10 C11 -73.8(5)
C23 C9 C10 C24 53.6(6)
C23 C9 C13 C12 96.9(4)
C23 C9 C13 C14 -29.1(4)
C24 C10 C11 C12 -166.7(5)
